data_2009309
loop_
_publ_author_name
'G\"orbitz, Carl Henrik'

_publ_section_title
;
 <small>L</small>-Alanyl-<small>L</small>-phenylalanine--2-propanol
 (1/2) (\a-form),
 <small>L</small>-valyl-<small>L</small>-phenylalanine--2-propanol
 (1/1) and
 <small>L</small>-leucyl-<small>L</small>-phenylalanine--2-propanol
 (1/1) (\b-form)
;
_journal_issue 12
_journal_name_full 'Acta Crystallographica Section C'
_journal_page_first 2171
_journal_page_last 2177
_journal_paper_doi 10.1107/S0108270199011415
_journal_volume 55
_journal_year 1999
_chemical_formula_iupac 'C15 H22 N2 O3 , C3 H8 O'
_chemical_formula_sum 'C18 H30 N2 O4'
_chemical_formula_weight 338.44
_chemical_name_systematic
;
 L-leucyl-L-phenylalanine--2-propanol solvate (1/1)
;
_space_group_IT_number 4
_symmetry_cell_setting monoclinic
_symmetry_space_group_name_Hall 'P 2yb'
_symmetry_space_group_name_H-M 'P 1 21 1'
_audit_creation_method SHELXL-97
_cell_angle_alpha 90.00
_cell_angle_beta 91.6980(10)
_cell_angle_gamma 90.00
_cell_formula_units_Z 4
_cell_length_a 10.0858(2)
_cell_length_b 16.3754(2)
_cell_length_c 11.7987(2)
_cell_measurement_reflns_used 8192
_cell_measurement_temperature 150(2)
_cell_measurement_theta_max 35
_cell_measurement_theta_min 2
_cell_volume 1947.81(6)
_computing_cell_refinement 'SAINT (Siemens, 1995)'
_computing_data_collection 'SMART (Siemens, 1995)'
_computing_data_reduction SAINT
_computing_molecular_graphics SHELXTL
_computing_publication_material SHELXTL
_computing_structure_refinement SHELXTL
_computing_structure_solution 'SHELXTL (Sheldrick, 1997b)'
_diffrn_ambient_temperature 150(2)
_diffrn_detector_area_resol_mean 8.3
_diffrn_measured_fraction_theta_full 0.974
_diffrn_measured_fraction_theta_max 0.974
_diffrn_measurement_device_type 'Siemens SMART CCD'
_diffrn_measurement_method 'Sets of exposures each taken over 0.6\% \w rotation'
_diffrn_radiation_monochromator graphite
_diffrn_radiation_source 'fine-focus sealed tube'
_diffrn_radiation_type MoK\a
_diffrn_radiation_wavelength 0.71073
_diffrn_reflns_av_R_equivalents 0.075
_diffrn_reflns_av_sigmaI/netI 0.111
_diffrn_reflns_limit_h_max 17
_diffrn_reflns_limit_h_min -17
_diffrn_reflns_limit_k_max 26
_diffrn_reflns_limit_k_min -27
_diffrn_reflns_limit_l_max 20
_diffrn_reflns_limit_l_min -17
_diffrn_reflns_number 28092
_diffrn_reflns_theta_full 37.78
_diffrn_reflns_theta_max 37.78
_diffrn_reflns_theta_min 2.02
_diffrn_standards_decay_% none
_exptl_absorpt_coefficient_mu 0.081
_exptl_absorpt_correction_T_max 0.996
_exptl_absorpt_correction_T_min 0.964
_exptl_absorpt_correction_type empirical
_exptl_absorpt_process_details 'SADABS (Sheldrick, 1996)'
_exptl_crystal_colour colourless
_exptl_crystal_density_diffrn 1.154
_exptl_crystal_density_method 'not measured'
_exptl_crystal_description plate
_exptl_crystal_F_000 736
_exptl_crystal_size_max 0.45
_exptl_crystal_size_mid 0.35
_exptl_crystal_size_min 0.05
_refine_diff_density_max 0.407
_refine_diff_density_min -0.269
_refine_ls_extinction_method none
_refine_ls_goodness_of_fit_ref 1.050
_refine_ls_hydrogen_treatment constr
_refine_ls_matrix_type full
_refine_ls_number_parameters 447
_refine_ls_number_reflns 17153
_refine_ls_number_restraints 1
_refine_ls_restrained_S_all 1.050
_refine_ls_R_factor_all 0.153
_refine_ls_R_factor_gt 0.079
_refine_ls_shift/su_max 0.014
_refine_ls_shift/su_mean 0.002
_refine_ls_structure_factor_coef Fsqd
_refine_ls_weighting_details 'calc w = 1/[\s^2^(Fo^2^)+(0.0381P)^2^+0.5370P] where P=(Fo^2^+2Fc^2^)/3'
_refine_ls_weighting_scheme calc
_refine_ls_wR_factor_ref 0.169
_reflns_number_gt 9829
_reflns_number_total 17153
_reflns_threshold_expression I>2\s(I)
_cod_data_source_file os1078.cif
_cod_data_source_block LF2p
_cod_original_sg_symbol_H-M 'P 21'
_cod_database_code 2009309

loop_
_symmetry_equiv_pos_as_xyz
'x, y, z'
'-x, y+1/2, -z'

loop_
_atom_site_label
_atom_site_fract_x
_atom_site_fract_y
_atom_site_fract_z
_atom_site_U_iso_or_equiv
_atom_site_adp_type
_atom_site_calc_flag
_atom_site_refinement_flags
_atom_site_occupancy
_atom_site_disorder_assembly
_atom_site_disorder_group
_atom_site_type_symbol
O1A -0.06459(13) 0.42888(9) 0.50998(14) 0.0280(3) Uani d . 1 . . O
O2A 0.27374(13) 0.24034(8) 0.56801(13) 0.0256(3) Uani d . 1 . . O
O3A 0.16274(14) 0.15205(8) 0.45667(13) 0.0246(3) Uani d . 1 . . O
N1A 0.07496(16) 0.57831(10) 0.48425(15) 0.0211(3) Uani d . 1 . . N
H1A 0.1320 0.6213 0.4889 0.032 Uiso calc R 1 . . H
H2A -0.0059 0.5940 0.5085 0.032 Uiso calc R 1 . . H
H3A 0.0672 0.5612 0.4110 0.032 Uiso calc R 1 . . H
N2A 0.13676(15) 0.36887(9) 0.49507(15) 0.0202(3) Uani d . 1 . . N
H4A 0.2234 0.3757 0.4975 0.024 Uiso calc R 1 . . H
C1A 0.12707(18) 0.50991(11) 0.55713(18) 0.0210(4) Uani d . 1 . . C
H5A 0.2252 0.5045 0.5495 0.025 Uiso calc R 1 . . H
C2A 0.0943(2) 0.53089(13) 0.67981(19) 0.0277(4) Uani d . 1 . . C
H21A -0.0008 0.5456 0.6816 0.033 Uiso calc R 1 . . H
H22A 0.1459 0.5800 0.7025 0.033 Uiso calc R 1 . . H
C3A 0.1214(2) 0.46410(15) 0.7691(2) 0.0344(5) Uani d . 1 . . C
H31A 0.0666 0.4152 0.7479 0.041 Uiso calc R 1 . . H
C4A 0.0787(3) 0.4939(2) 0.8853(2) 0.0515(7) Uani d . 1 . . C
H41A -0.0115 0.5160 0.8788 0.077 Uiso calc R 1 . . H
H42A 0.1396 0.5367 0.9127 0.077 Uiso calc R 1 . . H
H43A 0.0806 0.4482 0.9389 0.077 Uiso calc R 1 . . H
C5A 0.2656(3) 0.4386(2) 0.7740(3) 0.0533(8) Uani d . 1 . . C
H51A 0.2896 0.4159 0.7006 0.080 Uiso calc R 1 . . H
H52A 0.2792 0.3972 0.8331 0.080 Uiso calc R 1 . . H
H53A 0.3213 0.4862 0.7916 0.080 Uiso calc R 1 . . H
C6A 0.05766(18) 0.43180(11) 0.51845(17) 0.0195(3) Uani d . 1 . . C
C7A 0.08125(17) 0.28888(11) 0.46543(17) 0.0204(4) Uani d . 1 . . C
H6A 0.0031 0.2808 0.5144 0.024 Uiso calc R 1 . . H
C8A 0.02852(19) 0.28410(12) 0.34210(18) 0.0242(4) Uani d . 1 . . C
H81A -0.0182 0.2314 0.3315 0.029 Uiso calc R 1 . . H
H82A -0.0378 0.3281 0.3299 0.029 Uiso calc R 1 . . H
C9A 0.1311(2) 0.29140(14) 0.25220(18) 0.0256(4) Uani d . 1 . . C
C10A 0.1822(2) 0.22217(16) 0.2001(2) 0.0349(5) Uani d . 1 . . C
H10A 0.1527 0.1697 0.2226 0.042 Uiso calc R 1 . . H
C11A 0.2754(3) 0.2285(2) 0.1159(2) 0.0457(6) Uani d . 1 . . C
H11A 0.3090 0.1805 0.0817 0.055 Uiso calc R 1 . . H
C12A 0.3192(3) 0.3042(2) 0.0820(2) 0.0495(7) Uani d . 1 . . C
H12A 0.3826 0.3086 0.0244 0.059 Uiso calc R 1 . . H
C13A 0.2699(3) 0.37358(19) 0.1326(2) 0.0451(6) Uani d . 1 . . C
H13A 0.3001 0.4259 0.1100 0.054 Uiso calc R 1 . . H
C14A 0.1766(2) 0.36726(16) 0.2165(2) 0.0361(5) Uani d . 1 . . C
H14A 0.1432 0.4155 0.2500 0.043 Uiso calc R 1 . . H
C15A 0.18228(17) 0.22257(11) 0.49951(17) 0.0197(3) Uani d . 1 . . C
O1B 0.43721(13) 0.42093(9) 0.51655(14) 0.0268(3) Uani d . 1 . . O
O2B 0.77899(14) 0.21763(9) 0.51089(15) 0.0286(3) Uani d . 1 . . O
O3B 0.62114(15) 0.13073(9) 0.45405(17) 0.0352(4) Uani d . 1 . . O
N1B 0.61667(16) 0.55927(10) 0.50603(15) 0.0233(3) Uani d . 1 . . N
H1B 0.6804 0.5973 0.5216 0.035 Uiso calc R 1 . . H
H2B 0.5360 0.5796 0.5240 0.035 Uiso calc R 1 . . H
H3B 0.6165 0.5467 0.4309 0.035 Uiso calc R 1 . . H
N2B 0.62805(15) 0.34770(10) 0.49871(15) 0.0209(3) Uani d . 1 . . N
H4B 0.7152 0.3496 0.5044 0.025 Uiso calc R 1 . . H
C1B 0.64489(18) 0.48406(11) 0.57438(18) 0.0201(4) Uani d . 1 . . C
H5B 0.7406 0.4692 0.5682 0.024 Uiso calc R 1 . . H
C2B 0.6163(2) 0.50313(13) 0.69817(19) 0.0266(4) Uani d . 1 . . C
H21B 0.5256 0.5258 0.7016 0.032 Uiso calc R 1 . . H
H22B 0.6788 0.5460 0.7252 0.032 Uiso calc R 1 . . H
C3B 0.6274(2) 0.43042(16) 0.7796(2) 0.0323(5) Uani d . 1 . . C
H31B 0.5565 0.3903 0.7575 0.039 Uiso calc R 1 . . H
C4B 0.6015(3) 0.4598(2) 0.9001(2) 0.0497(7) Uani d . 1 . . C
H41B 0.5965 0.4126 0.9509 0.074 Uiso calc R 1 . . H
H42B 0.5176 0.4899 0.9005 0.074 Uiso calc R 1 . . H
H43B 0.6740 0.4957 0.9261 0.074 Uiso calc R 1 . . H
C5B 0.7606(3) 0.3867(2) 0.7764(3) 0.0471(7) Uani d . 1 . . C
H51B 0.7630 0.3427 0.8327 0.071 Uiso calc R 1 . . H
H52B 0.8321 0.4256 0.7938 0.071 Uiso calc R 1 . . H
H53B 0.7723 0.3636 0.7007 0.071 Uiso calc R 1 . . H
C6B 0.55901(18) 0.41423(11) 0.52716(17) 0.0186(4) Uani d . 1 . . C
C7B 0.56528(19) 0.27239(11) 0.45877(18) 0.0224(4) Uani d . 1 . . C
H6B 0.4868 0.2618 0.5065 0.027 Uiso calc R 1 . . H
C8B 0.5158(2) 0.27788(15) 0.3343(2) 0.0325(5) Uani d . 1 . . C
H81B 0.4693 0.2265 0.3138 0.039 Uiso calc R 1 . . H
H82B 0.4506 0.3229 0.3270 0.039 Uiso calc R 1 . . H
C9B 0.6249(2) 0.29223(17) 0.2514(2) 0.0356(5) Uani d . 1 . . C
C10B 0.6815(3) 0.2273(2) 0.1933(2) 0.0492(7) Uani d . 1 . . C
H10B 0.6498 0.1733 0.2046 0.059 Uiso calc R 1 . . H
C11B 0.7846(4) 0.2409(3) 0.1185(3) 0.0649(10) Uani d . 1 . . C
H11B 0.8217 0.1961 0.0791 0.078 Uiso calc R 1 . . H
C12B 0.8325(3) 0.3184(3) 0.1016(3) 0.0616(10) Uani d . 1 . . C
H12B 0.9026 0.3273 0.0509 0.074 Uiso calc R 1 . . H
C13B 0.7784(3) 0.3829(2) 0.1585(2) 0.0545(8) Uani d . 1 . . C
H13B 0.8110 0.4366 0.1473 0.065 Uiso calc R 1 . . H
C14B 0.6756(3) 0.36960(19) 0.2326(2) 0.0419(6) Uani d . 1 . . C
H14B 0.6392 0.4148 0.2715 0.050 Uiso calc R 1 . . H
C15B 0.66342(19) 0.20144(12) 0.47667(19) 0.0225(4) Uani d . 1 . . C
O1C 0.05277(17) 0.08356(12) 0.73902(16) 0.0415(4) Uani d . 1 . . O
H1C 0.1356 0.0878 0.7367 0.062 Uiso calc R 1 . . H
C1C 0.0402(4) 0.2251(2) 0.8027(4) 0.0749(11) Uani d . 1 . . C
H11C 0.1367 0.2303 0.7980 0.112 Uiso calc R 1 . . H
H12C 0.0090 0.2595 0.8645 0.112 Uiso calc R 1 . . H
H13C -0.0021 0.2426 0.7309 0.112 Uiso calc R 1 . . H
C2C 0.0045(3) 0.13630(19) 0.8256(2) 0.0445(6) Uani d . 1 . . C
H21C 0.0444 0.1195 0.9006 0.053 Uiso calc R 1 . . H
C3C -0.1436(3) 0.1240(3) 0.8267(3) 0.0699(11) Uani d . 1 . . C
H31C -0.1630 0.0664 0.8416 0.105 Uiso calc R 1 . . H
H32C -0.1830 0.1397 0.7530 0.105 Uiso calc R 1 . . H
H33C -0.1810 0.1579 0.8863 0.105 Uiso calc R 1 . . H
O1D 0.33190(16) 0.11870(10) 0.71576(13) 0.0309(3) Uani d . 1 . . O
H1D 0.3209 0.1583 0.6713 0.046 Uiso calc R 1 . . H
C1D 0.4955(4) 0.0726(2) 0.8489(3) 0.0758(12) Uani d . 1 . . C
H11D 0.4377 0.0263 0.8653 0.114 Uiso calc R 1 . . H
H12D 0.5480 0.0870 0.9172 0.114 Uiso calc R 1 . . H
H13D 0.5551 0.0578 0.7881 0.114 Uiso calc R 1 . . H
C2D 0.4128(3) 0.14392(18) 0.8123(2) 0.0414(6) Uani d . 1 . . C
H21D 0.3534 0.1589 0.8754 0.050 Uiso calc R 1 . . H
C3D 0.4962(4) 0.21683(19) 0.7844(3) 0.0646(10) Uani d . 1 . . C
H31D 0.4384 0.2622 0.7605 0.097 Uiso calc R 1 . . H
H32D 0.5553 0.2028 0.7228 0.097 Uiso calc R 1 . . H
H33D 0.5493 0.2330 0.8516 0.097 Uiso calc R 1 . . H
O1E 0.6876(8) 0.0307(2) 0.6516(10) 0.030(5) Uiso d PR 0.102(5) . . O
H1E 0.6765 0.0696 0.6050 0.045 Uiso d PR 0.102(5) . . H
H2E 0.6571 -0.0102 0.6160 0.045 Uiso d PR 0.102(5) . . H

loop_
_atom_site_aniso_label
_atom_site_aniso_U_11
_atom_site_aniso_U_22
_atom_site_aniso_U_33
_atom_site_aniso_U_12
_atom_site_aniso_U_13
_atom_site_aniso_U_23
O1A 0.0163(6) 0.0176(7) 0.0501(9) 0.0003(5) 0.0025(6) -0.0046(7)
O2A 0.0208(6) 0.0167(7) 0.0390(8) 0.0009(5) -0.0055(6) 0.0023(6)
O3A 0.0232(6) 0.0122(6) 0.0383(8) 0.0009(5) 0.0011(6) -0.0023(6)
N1A 0.0202(7) 0.0130(7) 0.0300(9) -0.0010(5) -0.0001(6) 0.0012(6)
N2A 0.0141(6) 0.0117(7) 0.0346(9) 0.0000(5) -0.0019(6) -0.0015(7)
C1A 0.0200(8) 0.0100(8) 0.0329(11) -0.0003(6) -0.0009(7) 0.0007(7)
C2A 0.0340(11) 0.0181(9) 0.0307(11) 0.0000(8) -0.0029(9) -0.0022(8)
C3A 0.0335(11) 0.0304(12) 0.0390(13) -0.0014(9) -0.0025(10) 0.0047(10)
C4A 0.0604(18) 0.0544(19) 0.0397(15) -0.0036(14) 0.0002(13) 0.0024(14)
C5A 0.0371(13) 0.073(2) 0.0501(17) 0.0081(14) -0.0010(12) 0.0204(16)
C6A 0.0206(8) 0.0122(8) 0.0258(9) 0.0002(6) 0.0013(7) 0.0009(7)
C7A 0.0164(8) 0.0116(8) 0.0332(10) 0.0006(6) -0.0003(7) -0.0028(7)
C8A 0.0211(9) 0.0198(9) 0.0315(10) 0.0005(7) -0.0047(7) -0.0013(8)
C9A 0.0227(9) 0.0249(10) 0.0287(10) -0.0003(7) -0.0057(7) 0.0008(9)
C10A 0.0399(12) 0.0329(12) 0.0317(12) 0.0023(10) -0.0021(9) -0.0024(10)
C11A 0.0518(15) 0.0563(18) 0.0292(12) 0.0111(13) 0.0058(11) -0.0013(12)
C12A 0.0433(15) 0.077(2) 0.0291(13) 0.0005(14) 0.0067(11) 0.0107(14)
C13A 0.0458(14) 0.0499(16) 0.0394(14) -0.0131(12) -0.0042(11) 0.0142(13)
C14A 0.0379(12) 0.0342(13) 0.0359(13) -0.0062(10) -0.0034(10) 0.0054(10)
C15A 0.0155(7) 0.0138(8) 0.0299(10) 0.0011(6) 0.0031(7) 0.0020(7)
O1B 0.0174(6) 0.0171(7) 0.0459(9) 0.0004(5) 0.0008(6) -0.0030(6)
O2B 0.0209(6) 0.0150(7) 0.0498(9) 0.0020(5) -0.0032(6) -0.0033(6)
O3B 0.0240(7) 0.0152(7) 0.0664(12) -0.0014(5) 0.0002(7) -0.0077(7)
N1B 0.0225(8) 0.0151(7) 0.0324(9) -0.0026(6) 0.0008(7) 0.0014(7)
N2B 0.0173(7) 0.0149(7) 0.0305(9) 0.0001(5) -0.0001(6) -0.0036(6)
C1B 0.0145(7) 0.0141(8) 0.0318(10) 0.0002(6) 0.0014(7) 0.0014(7)
C2B 0.0254(9) 0.0230(10) 0.0315(11) -0.0037(7) 0.0006(8) -0.0021(8)
C3B 0.0281(10) 0.0372(12) 0.0314(11) -0.0018(9) -0.0022(8) 0.0090(10)
C4B 0.0450(15) 0.075(2) 0.0290(13) -0.0012(14) -0.0006(11) 0.0077(13)
C5B 0.0374(13) 0.0559(18) 0.0477(16) 0.0104(12) -0.0059(11) 0.0165(14)
C6B 0.0179(8) 0.0133(8) 0.0250(9) 0.0010(6) 0.0040(7) 0.0032(7)
C7B 0.0191(8) 0.0146(8) 0.0336(11) 0.0013(6) 0.0007(7) -0.0044(7)
C8B 0.0263(10) 0.0303(11) 0.0401(12) 0.0061(8) -0.0096(9) -0.0079(10)
C9B 0.0351(12) 0.0400(13) 0.0309(11) 0.0138(10) -0.0113(9) -0.0050(10)
C10B 0.0623(17) 0.0510(17) 0.0340(13) 0.0200(14) -0.0044(12) -0.0079(13)
C11B 0.073(2) 0.087(3) 0.0354(15) 0.037(2) 0.0023(14) -0.0128(17)
C12B 0.0530(18) 0.101(3) 0.0305(14) 0.0220(18) 0.0002(12) 0.0132(17)
C13B 0.0545(17) 0.073(2) 0.0362(14) 0.0040(16) -0.0052(13) 0.0169(15)
C14B 0.0494(14) 0.0454(15) 0.0304(12) 0.0092(12) -0.0037(11) 0.0025(11)
C15B 0.0191(8) 0.0148(8) 0.0338(11) 0.0004(6) 0.0028(8) -0.0001(8)
O1C 0.0332(8) 0.0490(11) 0.0422(10) 0.0049(8) 0.0000(7) -0.0065(9)
C1C 0.072(2) 0.052(2) 0.103(3) 0.0077(18) 0.036(2) -0.011(2)
C2C 0.0441(14) 0.0545(18) 0.0351(13) 0.0059(12) 0.0028(11) -0.0042(12)
C3C 0.0494(17) 0.097(3) 0.064(2) -0.0030(18) 0.0177(16) -0.025(2)
O1D 0.0362(8) 0.0268(8) 0.0296(8) 0.0008(6) -0.0028(6) 0.0015(6)
C1D 0.083(2) 0.056(2) 0.085(3) -0.0283(18) -0.049(2) 0.040(2)
C2D 0.0406(13) 0.0517(17) 0.0318(12) -0.0057(11) -0.0026(10) -0.0059(11)
C3D 0.075(2) 0.0375(16) 0.079(2) -0.0122(15) -0.0351(18) 0.0075(16)

loop_
_atom_type_symbol
_atom_type_description
_atom_type_scat_dispersion_real
_atom_type_scat_dispersion_imag
_atom_type_scat_source
C C 0.0033 0.0016 'International Tables Vol C Tables 4.2.6.8 and 6.1.1.4'
H H 0.0000 0.0000 'International Tables Vol C Tables 4.2.6.8 and 6.1.1.4'
N N 0.0061 0.0033 'International Tables Vol C Tables 4.2.6.8 and 6.1.1.4'
O O 0.0106 0.0060 'International Tables Vol C Tables 4.2.6.8 and 6.1.1.4'

loop_
_geom_angle_atom_site_label_1
_geom_angle_atom_site_label_2
_geom_angle_atom_site_label_3
_geom_angle
C6A N2A C7A 120.86(15)
N1A C1A C6A 107.81(15)
N1A C1A C2A 107.02(15)
C6A C1A C2A 111.19(16)
C1A C2A C3A 116.66(18)
C5A C3A C4A 110.5(2)
C5A C3A C2A 111.9(2)
C4A C3A C2A 109.8(2)
O1A C6A N2A 123.63(18)
O1A C6A C1A 120.41(17)
N2A C6A C1A 115.96(16)
N2A C7A C15A 108.93(15)
N2A C7A C8A 113.04(16)
C15A C7A C8A 114.88(16)
C9A C8A C7A 115.90(16)
C14A C9A C10A 117.5(2)
C14A C9A C8A 121.5(2)
C10A C9A C8A 121.0(2)
C11A C10A C9A 121.4(2)
C12A C11A C10A 120.1(3)
C11A C12A C13A 119.4(2)
C12A C13A C14A 120.4(3)
C13A C14A C9A 121.2(3)
O2A C15A O3A 124.99(17)
O2A C15A C7A 118.62(17)
O3A C15A C7A 116.35(16)
C6B N2B C7B 122.97(15)
N1B C1B C2B 107.99(15)
N1B C1B C6B 108.83(15)
C2B C1B C6B 112.33(16)
C1B C2B C3B 115.35(18)
C5B C3B C4B 110.2(2)
C5B C3B C2B 113.4(2)
C4B C3B C2B 109.1(2)
O1B C6B N2B 124.66(18)
O1B C6B C1B 121.39(16)
N2B C6B C1B 113.95(16)
N2B C7B C15B 108.86(15)
N2B C7B C8B 112.60(17)
C15B C7B C8B 111.37(17)
C9B C8B C7B 113.87(17)
C14B C9B C10B 117.3(3)
C14B C9B C8B 121.6(2)
C10B C9B C8B 121.0(3)
C9B C10B C11B 120.7(3)
C12B C11B C10B 120.6(3)
C13B C12B C11B 119.5(3)
C12B C13B C14B 120.0(3)
C9B C14B C13B 121.9(3)
O2B C15B O3B 124.72(18)
O2B C15B C7B 118.32(16)
O3B C15B C7B 116.95(17)
O1C C2C C3C 106.4(2)
O1C C2C C1C 111.2(2)
C3C C2C C1C 111.6(3)
O1D C2D C1D 107.6(2)
O1D C2D C3D 111.2(2)
C1D C2D C3D 112.0(3)

loop_
_geom_bond_atom_site_label_1
_geom_bond_atom_site_label_2
_geom_bond_site_symmetry_2
_geom_bond_distance
_geom_bond_publ_flag
O1A C6A . 1.235(2) yes
O2A C15A . 1.243(2) yes
O3A C15A . 1.274(2) yes
N1A C1A . 1.498(2) yes
N2A C6A . 1.337(2) yes
N2A C7A . 1.463(2) ?
C1A C6A . 1.522(3) ?
C1A C2A . 1.533(3) ?
C2A C3A . 1.537(3) ?
C3A C5A . 1.512(4) ?
C3A C4A . 1.529(4) ?
C7A C15A . 1.535(3) ?
C7A C8A . 1.536(3) ?
C8A C9A . 1.508(3) ?
C9A C14A . 1.394(3) ?
C9A C10A . 1.396(3) ?
C10A C11A . 1.392(4) ?
C11A C12A . 1.379(4) ?
C12A C13A . 1.383(5) ?
C13A C14A . 1.389(4) ?
O1B C6B . 1.236(2) yes
O2B C15B . 1.251(2) yes
O3B C15B . 1.260(2) yes
N1B C1B . 1.495(3) yes
N2B C6B . 1.341(2) yes
N2B C7B . 1.458(2) ?
C1B C2B . 1.529(3) ?
C1B C6B . 1.530(3) ?
C2B C3B . 1.532(3) ?
C3B C5B . 1.524(3) ?
C3B C4B . 1.531(4) ?
C7B C15B . 1.537(3) ?
C7B C8B . 1.539(3) ?
C8B C9B . 1.512(4) ?
C9B C14B . 1.387(4) ?
C9B C10B . 1.397(4) ?
C10B C11B . 1.401(5) ?
C11B C12B . 1.375(6) ?
C12B C13B . 1.374(5) ?
C13B C14B . 1.393(4) ?
O1C C2C . 1.434(3) ?
C1C C2C . 1.524(5) ?
C2C C3C . 1.508(4) ?
O1D C2D . 1.442(3) ?
C1D C2D . 1.491(5) ?
C2D C3D . 1.502(4) ?

loop_
_geom_hbond_atom_site_label_D
_geom_hbond_atom_site_label_H
_geom_hbond_atom_site_label_A
_geom_hbond_site_symmetry_A
_geom_hbond_distance_DH
_geom_hbond_distance_HA
_geom_hbond_distance_DA
_geom_hbond_angle_DHA
_geom_hbond_publ_flag
N1A H1A O2B 2_656 0.91 1.81 2.715(2) 170 y
N1A H2A O3A 2_556 0.91 1.90 2.791(2) 166 y
N1A H3A O1C 2_556 0.91 2.15 2.899(3) 140 y
N2A H4A O2A 1_555 0.88 2.42 2.647(2) 95 y
N2A H4A O1B 1_555 0.88 2.29 3.151(2) 168 y
C1A H5A O1B 1_555 1.00 2.58 3.497(2) 153 y
C7A H6A O2B 1_455 1.00 2.48 3.323(2) 141 y
N1B H1B O3A 2_656 0.91 1.83 2.719(2) 165 y
N1B H2B O3B 2_656 0.91 1.82 2.722(2) 172 y
N1B H3B O1D 2_656 0.91 2.17 2.854(2) 131 y
N2B H4B O2B 1_555 0.88 2.26 2.619(2) 105 y
N2B H4B O1A 1_655 0.88 2.57 3.372(2) 152 y
C1B H5B O1A 1_655 1.00 2.20 3.180(2) 165 y
C7B H6B O2A 1_555 1.00 2.32 3.288(2) 164 y
O1C H1C O1D 1_555 0.85 2.07 2.895(2) 169 y
O1D H1D O2A 1_555 0.85 1.87 2.700(2) 172 y
O1E H1E O3B 1_555 0.85 2.10 2.911(12) 159 y
O1E H2E O1B 2_646 0.85 2.13 2.933(10) 159 y

loop_
_geom_torsion_atom_site_label_1
_geom_torsion_atom_site_label_2
_geom_torsion_atom_site_label_3
_geom_torsion_atom_site_label_4
_geom_torsion
_geom_torsion_publ_flag
N1A C1A C6A N2A 127.86(18) yes
C1A C6A N2A C7A 175.34(17) yes
C6A N2A C7A C15A -152.55(18) yes
N2A C7A C15A O2A 17.5(2) yes
N2A C7A C15A O3A -164.40(16) yes
N1A C1A C2A C3A 172.01(17) yes
C1A C2A C3A C4A -178.0(2) yes
C1A C2A C3A C5A 59.0(3) yes
N2A C7A C8A C9A 65.8(2) yes
C7A C8A C9A C10A 98.3(2) yes
C6A C1A C2A C3A 54.5(2) ?
C7A N2A C6A O1A -4.7(3) ?
N1A C1A C6A O1A -52.1(2) ?
C2A C1A C6A O1A 65.0(2) ?
C2A C1A C6A N2A -115.12(19) ?
C6A N2A C7A C8A 78.5(2) ?
C15A C7A C8A C9A -60.1(2) ?
C7A C8A C9A C14A -82.9(2) ?
C14A C9A C10A C11A 0.2(3) ?
C8A C9A C10A C11A 179.1(2) ?
C9A C10A C11A C12A -0.1(4) ?
C10A C11A C12A C13A 0.2(4) ?
C11A C12A C13A C14A -0.4(4) ?
C12A C13A C14A C9A 0.5(4) ?
C10A C9A C14A C13A -0.4(3) ?
C8A C9A C14A C13A -179.2(2) ?
C8A C7A C15A O2A 145.44(18) ?
C8A C7A C15A O3A -36.4(2) ?
N1B C1B C6B N2B 124.93(18) yes
C1B C6B N2B C7B 176.04(18) yes
C6B N2B C7B C15B -158.97(18) yes
N2B C7B C15B O2B -5.9(3) yes
N2B C7B C15B O3B 175.00(19) yes
N1B C1B C2B C3B 174.51(16) yes
C1B C2B C3B C4B 177.79(18) yes
C1B C2B C3B C5B 54.6(3) yes
N2B C7B C8B C9B 62.1(2) yes
C7B C8B C9B C10B 96.6(3) yes
C6B C1B C2B C3B 54.5(2) ?
C7B N2B C6B O1B -4.5(3) ?
N1B C1B C6B O1B -54.5(2) ?
C2B C1B C6B O1B 65.0(2) ?
C2B C1B C6B N2B -115.54(19) ?
C6B N2B C7B C8B 77.0(2) ?
C15B C7B C8B C9B -60.5(2) ?
C7B C8B C9B C14B -81.4(3) ?
C14B C9B C10B C11B -0.5(4) ?
C8B C9B C10B C11B -178.6(2) ?
C9B C10B C11B C12B 0.5(5) ?
C10B C11B C12B C13B -0.2(5) ?
C11B C12B C13B C14B 0.0(5) ?
C10B C9B C14B C13B 0.4(4) ?
C8B C9B C14B C13B 178.4(2) ?
C12B C13B C14B C9B -0.1(4) ?
C8B C7B C15B O2B 118.8(2) ?
C8B C7B C15B O3B -60.3(3) ?
